data_7209700
loop_
_publ_author_name
'Ding, Bin'
'Yang, Pan'
'Liu, Yuan Yuan'
'Wang, Ying'
'Du, Gui Xiang'

_publ_section_title
;
 Hydrothermal syntheses and characterization of a series of luminescent
 Cd(ii) frameworks with pyridine-based and benzene-based bis-triazole
 ligands
;
_journal_issue 13
_journal_name_full CrystEngComm
_journal_page_first 2490
_journal_paper_doi 10.1039/c3ce26998a
_journal_volume 15
_journal_year 2013
_chemical_formula_sum 'C12 H8 Cd N8 S2'
_chemical_formula_weight 440.78
_chemical_name_systematic
;
?
;
_space_group_IT_number 2
_symmetry_space_group_name_Hall '-P 1'
_symmetry_space_group_name_H-M 'P -1'
_atom_sites_solution_hydrogens geom
_atom_sites_solution_primary direct
_atom_sites_solution_secondary difmap
_audit_creation_method SHELXL-97
_cell_angle_alpha 93.241(3)
_cell_angle_beta 102.883(3)
_cell_angle_gamma 94.796(3)
_cell_formula_units_Z 1
_cell_length_a 5.5829(13)
_cell_length_b 7.2843(17)
_cell_length_c 9.482(2)
_cell_measurement_temperature 173(2)
_cell_volume 373.46(15)
_computing_structure_refinement 'SHELXL-97 (Sheldrick, 2008)'
_computing_structure_solution 'SHELXS-97 (Sheldrick, 2008)'
_diffrn_ambient_temperature 173(2)
_diffrn_measured_fraction_theta_full 0.981
_diffrn_measured_fraction_theta_max 0.981
_diffrn_radiation_monochromator graphite
_diffrn_radiation_source 'fine-focus sealed tube'
_diffrn_radiation_type MoK\a
_diffrn_radiation_wavelength 0.71073
_diffrn_reflns_av_R_equivalents 0.0164
_diffrn_reflns_av_sigmaI/netI 0.0248
_diffrn_reflns_limit_h_max 6
_diffrn_reflns_limit_h_min -6
_diffrn_reflns_limit_k_max 8
_diffrn_reflns_limit_k_min -7
_diffrn_reflns_limit_l_max 11
_diffrn_reflns_limit_l_min -10
_diffrn_reflns_number 2593
_diffrn_reflns_theta_full 25.00
_diffrn_reflns_theta_max 25.00
_diffrn_reflns_theta_min 2.21
_exptl_absorpt_coefficient_mu 1.752
_exptl_absorpt_correction_T_max 0.7790
_exptl_absorpt_correction_T_min 0.7207
_exptl_crystal_density_diffrn 1.960
_exptl_crystal_density_method 'not measured'
_exptl_crystal_F_000 216
_exptl_crystal_size_max 0.20
_exptl_crystal_size_mid 0.15
_exptl_crystal_size_min 0.15
_refine_diff_density_max 0.873
_refine_diff_density_min -0.411
_refine_diff_density_rms 0.097
_refine_ls_extinction_method none
_refine_ls_goodness_of_fit_ref 1.074
_refine_ls_hydrogen_treatment mixed
_refine_ls_matrix_type full
_refine_ls_number_parameters 106
_refine_ls_number_reflns 1298
_refine_ls_number_restraints 0
_refine_ls_restrained_S_all 1.074
_refine_ls_R_factor_all 0.0251
_refine_ls_R_factor_gt 0.0244
_refine_ls_shift/su_max 0.000
_refine_ls_shift/su_mean 0.000
_refine_ls_structure_factor_coef Fsqd
_refine_ls_weighting_details 'calc w=1/[\s^2^(Fo^2^)+(0.0460P)^2^+0.1888P] where P=(Fo^2^+2Fc^2^)/3'
_refine_ls_weighting_scheme calc
_refine_ls_wR_factor_gt 0.0671
_refine_ls_wR_factor_ref 0.0676
_reflns_number_gt 1268
_reflns_number_total 1298
_reflns_threshold_expression >2sigma(I)
_cod_data_source_file c3ce26998a.txt
_cod_data_source_block 1
_cod_database_code 7209700

loop_
_symmetry_equiv_pos_as_xyz
'x, y, z'
'-x, -y, -z'

loop_
_atom_site_label
_atom_site_type_symbol
_atom_site_fract_x
_atom_site_fract_y
_atom_site_fract_z
_atom_site_U_iso_or_equiv
_atom_site_adp_type
_atom_site_occupancy
_atom_site_symmetry_multiplicity
_atom_site_calc_flag
_atom_site_refinement_flags
C1 C 0.4381(5) 0.2806(4) 0.4123(3) 0.0212(6) Uani 1 1 d .
C2 C -0.0570(6) 0.7062(5) 0.0668(4) 0.0308(7) Uani 1 1 d .
H2 H -0.1516 0.7351 -0.0241 0.037 Uiso 1 1 calc R
C3 C 0.2439(6) 0.6889(5) 0.2480(4) 0.0286(7) Uani 1 1 d .
H3 H 0.4030 0.7025 0.3117 0.034 Uiso 1 1 calc R
C4 C 0.3485(5) 0.8811(4) 0.0571(3) 0.0204(6) Uani 1 1 d .
C5 C 0.5327(6) 0.9980(4) 0.1496(3) 0.0241(7) Uani 1 1 d .
H5 H 0.5546 0.9957 0.2517 0.029 Uiso 1 1 calc R
C6 C 0.3150(6) 0.8816(4) -0.0923(3) 0.0240(7) Uani 1 1 d .
H6 H 0.1889 0.8002 -0.1548 0.029 Uiso 1 1 calc R
Cd1 Cd 0.0000 0.5000 0.5000 0.01963(14) Uani 1 2 d S
N1 N 0.6187(5) 0.3608(4) 0.3964(3) 0.0253(6) Uani 1 1 d .
N2 N 0.0492(5) 0.5980(4) 0.2749(3) 0.0244(6) Uani 1 1 d .
N3 N -0.1450(5) 0.6097(4) 0.1588(3) 0.0324(7) Uani 1 1 d .
N4 N 0.1894(5) 0.7606(4) 0.1182(3) 0.0229(5) Uani 1 1 d .
S1 S 0.18409(14) 0.16826(11) 0.43794(9) 0.0261(2) Uani 1 1 d .

loop_
_atom_site_aniso_label
_atom_site_aniso_U_11
_atom_site_aniso_U_22
_atom_site_aniso_U_33
_atom_site_aniso_U_23
_atom_site_aniso_U_13
_atom_site_aniso_U_12
C1 0.0234(16) 0.0201(15) 0.0204(15) -0.0032(12) 0.0055(12) 0.0047(13)
C2 0.0287(17) 0.0295(17) 0.0342(18) 0.0081(14) 0.0061(14) 0.0020(13)
C3 0.0318(17) 0.0315(18) 0.0230(16) 0.0099(13) 0.0077(14) -0.0038(14)
C4 0.0243(15) 0.0177(15) 0.0224(15) 0.0062(12) 0.0109(12) 0.0020(11)
C5 0.0356(17) 0.0216(15) 0.0168(14) 0.0016(12) 0.0096(13) 0.0029(13)
C6 0.0308(16) 0.0221(16) 0.0181(15) 0.0002(12) 0.0059(13) -0.0037(12)
Cd1 0.01794(19) 0.0227(2) 0.0195(2) 0.00513(12) 0.00757(12) -0.00176(12)
N1 0.0189(13) 0.0268(14) 0.0301(15) -0.0032(11) 0.0081(11) -0.0019(11)
N2 0.0269(13) 0.0263(14) 0.0214(13) 0.0081(11) 0.0076(11) 0.0006(11)
N3 0.0304(15) 0.0327(16) 0.0365(17) 0.0107(13) 0.0113(13) 0.0009(12)
N4 0.0253(13) 0.0221(14) 0.0236(13) 0.0066(10) 0.0101(11) -0.0009(10)
S1 0.0208(4) 0.0226(4) 0.0356(5) 0.0024(3) 0.0092(3) -0.0018(3)

loop_
_atom_type_symbol
_atom_type_description
_atom_type_scat_dispersion_real
_atom_type_scat_dispersion_imag
_atom_type_scat_source
C C 0.0033 0.0016 'International Tables Vol C Tables 4.2.6.8 and 6.1.1.4'
H H 0.0000 0.0000 'International Tables Vol C Tables 4.2.6.8 and 6.1.1.4'
Cd Cd -0.8075 1.2024 'International Tables Vol C Tables 4.2.6.8 and 6.1.1.4'
N N 0.0061 0.0033 'International Tables Vol C Tables 4.2.6.8 and 6.1.1.4'
S S 0.1246 0.1234 'International Tables Vol C Tables 4.2.6.8 and 6.1.1.4'

loop_
_geom_angle_atom_site_label_1
_geom_angle_atom_site_label_2
_geom_angle_atom_site_label_3
_geom_angle
_geom_angle_site_symmetry_1
_geom_angle_site_symmetry_3
N1 C1 S1 179.0(3) . .
N3 C2 N4 111.3(3) . .
N3 C2 H2 124.4 . .
N4 C2 H2 124.4 . .
N2 C3 N4 111.1(3) . .
N2 C3 H3 124.5 . .
N4 C3 H3 124.5 . .
C5 C4 C6 121.0(3) . .
C5 C4 N4 118.9(3) . .
C6 C4 N4 120.1(3) . .
C4 C5 C6 119.7(3) . 2_675
C4 C5 H5 120.2 . .
C6 C5 H5 120.2 2_675 .
C4 C6 C5 119.3(3) . 2_675
C4 C6 H6 120.3 . .
C5 C6 H6 120.3 2_675 .
N1 Cd1 N1 180.0 2_666 1_455
N1 Cd1 N2 88.95(10) 2_666 .
N1 Cd1 N2 91.05(10) 1_455 .
N1 Cd1 N2 91.04(10) 2_666 2_566
N1 Cd1 N2 88.96(10) 1_455 2_566
N2 Cd1 N2 179.999(1) . 2_566
N1 Cd1 S1 92.51(7) 2_666 .
N1 Cd1 S1 87.49(7) 1_455 .
N2 Cd1 S1 89.44(7) . .
N2 Cd1 S1 90.56(7) 2_566 .
N1 Cd1 S1 87.49(7) 2_666 2_566
N1 Cd1 S1 92.51(7) 1_455 2_566
N2 Cd1 S1 90.56(7) . 2_566
N2 Cd1 S1 89.44(7) 2_566 2_566
S1 Cd1 S1 180.000(15) . 2_566
C1 N1 Cd1 147.6(2) . 1_655
C3 N2 N3 107.5(3) . .
C3 N2 Cd1 127.2(2) . .
N3 N2 Cd1 123.4(2) . .
C2 N3 N2 106.4(3) . .
C3 N4 C2 103.7(3) . .
C3 N4 C4 127.3(3) . .
C2 N4 C4 128.7(3) . .
C1 S1 Cd1 90.93(10) . .

loop_
_geom_bond_atom_site_label_1
_geom_bond_atom_site_label_2
_geom_bond_distance
_geom_bond_site_symmetry_2
C1 N1 1.167(4) .
C1 S1 1.650(3) .
C2 N3 1.303(5) .
C2 N4 1.369(4) .
C2 H2 0.9500 .
C3 N2 1.307(4) .
C3 N4 1.347(4) .
C3 H3 0.9500 .
C4 C5 1.385(5) .
C4 C6 1.388(4) .
C4 N4 1.432(4) .
C5 C6 1.386(5) 2_675
C5 H5 0.9500 .
C6 C5 1.386(5) 2_675
C6 H6 0.9500 .
Cd1 N1 2.262(3) 2_666
Cd1 N1 2.262(3) 1_455
Cd1 N2 2.354(3) .
Cd1 N2 2.354(3) 2_566
Cd1 S1 2.7868(9) .
Cd1 S1 2.7868(9) 2_566
N1 Cd1 2.262(3) 1_655
N2 N3 1.374(4) .
